data_4069483
loop_
_publ_author_name
'Nomura, Mitsushiro'
'Fujii, Takashi'
'Kajitani, Masatsugu'

_publ_section_title
;
 Platinum Dithiolene Complexes of \p-Coordinating and \p-Interacting
 \h4-Cyclobutadiene Ligands
;
_journal_issue 13
_journal_name_full Organometallics
_journal_page_first 3776
_journal_paper_doi 10.1021/om900222s
_journal_volume 28
_journal_year 2009
_chemical_formula_moiety 'C11 H12 Pt S5 '
_chemical_formula_sum 'C11 H12 Pt S5'
_chemical_formula_weight 499.61
_space_group_IT_number 14
_symmetry_cell_setting monoclinic
_symmetry_Int_Tables_number 14
_symmetry_space_group_name_Hall '-P 2yn'
_symmetry_space_group_name_H-M 'P 1 21/n 1'
_cell_angle_alpha 90.0000
_cell_angle_beta 102.6420(9)
_cell_angle_gamma 90.0000
_cell_formula_units_Z 4
_cell_length_a 8.489(2)
_cell_length_b 14.062(4)
_cell_length_c 12.994(3)
_cell_measurement_reflns_used 3473
_cell_measurement_temperature 298.1
_cell_measurement_theta_max 27.5
_cell_measurement_theta_min 3.2
_cell_volume 1513.5(7)
_computing_cell_refinement CrystalClear
_computing_data_collection CrystalClear
_computing_data_reduction CrystalStructure
_computing_publication_material 'CrystalStructure 3.8'
_computing_structure_refinement CRYSTALS
_computing_structure_solution SIR92
_diffrn_detector_area_resol_mean 7.31
_diffrn_measured_fraction_theta_full 0.963
_diffrn_measured_fraction_theta_max 0.963
_diffrn_measurement_device_type 'Rigaku Mercury'
_diffrn_measurement_method \w
_diffrn_radiation_type 'Mo K\a'
_diffrn_radiation_wavelength 0.71070
_diffrn_reflns_av_R_equivalents 0.035
_diffrn_reflns_limit_h_max 8
_diffrn_reflns_limit_h_min -11
_diffrn_reflns_limit_k_max 18
_diffrn_reflns_limit_k_min -18
_diffrn_reflns_limit_l_max 13
_diffrn_reflns_limit_l_min -16
_diffrn_reflns_number 11771
_diffrn_reflns_theta_full 27.48
_diffrn_reflns_theta_max 27.48
_exptl_absorpt_coefficient_mu 9.898
_exptl_absorpt_correction_T_max 0.781
_exptl_absorpt_correction_T_min 0.612
_exptl_absorpt_correction_type multi-scan
_exptl_absorpt_process_details 'Jacobson, R. (1998) Private communication'
_exptl_crystal_colour red
_exptl_crystal_density_diffrn 2.192
_exptl_crystal_density_method 'not measured'
_exptl_crystal_description block
_exptl_crystal_F_000 944.00
_exptl_crystal_size_max 0.07
_exptl_crystal_size_mid 0.05
_exptl_crystal_size_min 0.03
_refine_diff_density_max 1.22
_refine_diff_density_min -0.93
_refine_ls_extinction_method none
_refine_ls_goodness_of_fit_ref 1.022
_refine_ls_hydrogen_treatment refall
_refine_ls_number_parameters 166
_refine_ls_number_reflns 2504
_refine_ls_R_factor_gt 0.0276
_refine_ls_shift/su_max 0.0000
_refine_ls_structure_factor_coef Fsqd
_refine_ls_weighting_details 'w = 1/[0.0010Fo^2^ + 0.2000\s(Fo^2^) + 0.5000]/(4Fo^2^)'
_refine_ls_weighting_scheme calc
_refine_ls_wR_factor_ref 0.0826
_reflns_number_gt 2486
_reflns_number_total 3344
_reflns_threshold_expression F^2^>2.0\s(F^2^)
_cod_data_source_file om900222s_si_001.cif
_cod_data_source_block '__(C4Me4)Pt(dmit)-1'
_cod_original_formula_sum 'C11 H12 Pt S5 '
_cod_database_code 4069483

loop_
_symmetry_equiv_pos_site_id
_symmetry_equiv_pos_as_xyz
1 +X,+Y,+Z
2 1/2-X,1/2+Y,1/2-Z
3 -X,-Y,-Z
4 1/2+X,1/2-Y,1/2+Z

loop_
_atom_site_label
_atom_site_type_symbol
_atom_site_fract_x
_atom_site_fract_y
_atom_site_fract_z
_atom_site_U_iso_or_equiv
_atom_site_adp_type
_atom_site_occupancy
_atom_site_symmetry_multiplicity
_atom_site_calc_flag
_atom_site_refinement_flags
Pt(1) Pt 0.78325(3) 0.55431(2) 0.21248(2) 0.03234(7) Uani 1.00 1 d .
S(1) S 0.7441(2) 0.48764(14) 0.04842(13) 0.0442(4) Uani 1.00 1 d .
S(2) S 1.0113(2) 0.46618(15) 0.26839(14) 0.0486(5) Uani 1.00 1 d .
S(3) S 0.9181(2) 0.32573(16) -0.03131(15) 0.0534(5) Uani 1.00 1 d .
S(4) S 1.1523(2) 0.30758(15) 0.16233(16) 0.0547(5) Uani 1.00 1 d .
S(5) S 1.1505(3) 0.16493(17) -0.0060(2) 0.0719(7) Uani 1.00 1 d .
C(1) C 0.9013(8) 0.4059(5) 0.0669(5) 0.0405(17) Uani 1.00 1 d .
C(2) C 1.0112(8) 0.3980(5) 0.1586(5) 0.0423(18) Uani 1.00 1 d .
C(3) C 1.0774(9) 0.2620(5) 0.0381(6) 0.051(2) Uani 1.00 1 d .
C(4) C 0.6141(7) 0.6690(4) 0.2044(4) 0.0359(15) Uani 1.00 1 d .
C(5) C 0.7624(8) 0.6897(4) 0.2860(4) 0.0358(15) Uani 1.00 1 d .
C(6) C 0.7238(7) 0.6138(4) 0.3500(5) 0.0367(16) Uani 1.00 1 d .
C(7) C 0.5740(8) 0.5938(4) 0.2695(4) 0.0366(16) Uani 1.00 1 d .
C(8) C 0.5256(9) 0.7166(5) 0.1069(5) 0.052(2) Uani 1.00 1 d .
C(9) C 0.8854(9) 0.7647(5) 0.3007(6) 0.053(2) Uani 1.00 1 d .
C(10) C 0.7875(11) 0.5826(5) 0.4603(5) 0.057(2) Uani 1.00 1 d .
C(11) C 0.4338(9) 0.5323(6) 0.2678(6) 0.054(2) Uani 1.00 1 d .
H(1) H 0.5863 0.7698 0.0925 0.061 Uiso 1.00 1 c R
H(2) H 0.4239 0.7375 0.1173 0.061 Uiso 1.00 1 c R
H(3) H 0.5098 0.6736 0.0491 0.061 Uiso 1.00 1 c R
H(4) H 0.9533 0.7546 0.3684 0.063 Uiso 1.00 1 c R
H(5) H 0.8394 0.8265 0.2979 0.063 Uiso 1.00 1 c R
H(6) H 0.9473 0.7593 0.2483 0.063 Uiso 1.00 1 c R
H(7) H 0.7227 0.5337 0.4800 0.066 Uiso 1.00 1 c R
H(8) H 0.7919 0.6350 0.5070 0.066 Uiso 1.00 1 c R
H(9) H 0.8935 0.5592 0.4638 0.066 Uiso 1.00 1 c R
H(10) H 0.3591 0.5422 0.2027 0.066 Uiso 1.00 1 c R
H(11) H 0.3845 0.5486 0.3244 0.066 Uiso 1.00 1 c R
H(12) H 0.4653 0.4674 0.2737 0.066 Uiso 1.00 1 c R

loop_
_atom_site_aniso_label
_atom_site_aniso_U_11
_atom_site_aniso_U_22
_atom_site_aniso_U_33
_atom_site_aniso_U_12
_atom_site_aniso_U_13
_atom_site_aniso_U_23
Pt(1) 0.03286(15) 0.02969(14) 0.03298(15) -0.00097(10) 0.00397(10) -0.00199(9)
S(1) 0.0459(9) 0.0482(10) 0.0344(8) 0.0073(7) 0.0002(6) -0.0067(7)
S(2) 0.0444(9) 0.0557(11) 0.0414(9) 0.0113(8) -0.0003(7) -0.0073(7)
S(3) 0.0571(11) 0.0548(11) 0.0501(10) 0.0036(9) 0.0153(8) -0.0157(8)
S(4) 0.0481(10) 0.0549(11) 0.0626(11) 0.0149(9) 0.0155(8) -0.0015(9)
S(5) 0.0906(17) 0.0458(11) 0.0937(17) 0.0099(11) 0.0510(14) -0.0087(11)
C(1) 0.040(3) 0.039(3) 0.041(3) -0.002(2) 0.006(2) -0.008(2)
C(2) 0.039(3) 0.047(4) 0.042(3) 0.008(3) 0.010(2) -0.002(2)
C(3) 0.052(4) 0.042(4) 0.066(4) -0.001(3) 0.029(3) 0.003(3)
C(4) 0.033(3) 0.032(3) 0.039(3) 0.001(2) 0.001(2) 0.002(2)
C(5) 0.042(3) 0.028(3) 0.039(3) -0.003(2) 0.012(2) -0.003(2)
C(6) 0.037(3) 0.026(2) 0.046(3) -0.006(2) 0.007(2) -0.002(2)
C(7) 0.039(3) 0.036(3) 0.038(3) -0.005(2) 0.016(2) -0.006(2)
C(8) 0.054(4) 0.050(4) 0.048(3) 0.004(3) 0.002(3) 0.014(3)
C(9) 0.057(4) 0.042(4) 0.058(4) -0.014(3) 0.007(3) -0.012(3)
C(10) 0.085(6) 0.045(4) 0.035(3) -0.002(4) 0.002(3) -0.001(3)
C(11) 0.050(4) 0.061(5) 0.055(4) -0.009(3) 0.020(3) 0.005(3)

loop_
_atom_type_symbol
_atom_type_description
_atom_type_scat_dispersion_real
_atom_type_scat_dispersion_imag
_atom_type_scat_source
C C 0.003 0.002
;
International Tables for Crystallography
(1992, Vol. C, Tables 4.2.6.8 and 6.1.1.4)
;
H H 0.000 0.000
;
International Tables for Crystallography
(1992, Vol. C, Table 6.1.1.4)
;
Pt Pt -1.703 8.390
;
International Tables for Crystallography
(1992, Vol. C, Tables 4.2.6.8 and 6.1.1.4)
;
S S 0.125 0.123
;
International Tables for Crystallography
(1992, Vol. C, Tables 4.2.6.8 and 6.1.1.4)
;

loop_
_geom_angle_atom_site_label_1
_geom_angle_atom_site_label_2
_geom_angle_atom_site_label_3
_geom_angle
_geom_angle_publ_flag
S(1) Pt(1) S(2) 90.81(6) yes
S(1) Pt(1) C(4) 107.66(16) yes
S(1) Pt(1) C(5) 140.04(16) yes
S(1) Pt(1) C(6) 158.48(17) yes
S(1) Pt(1) C(7) 117.83(16) yes
S(2) Pt(1) C(4) 159.47(16) yes
S(2) Pt(1) C(5) 119.05(16) yes
S(2) Pt(1) C(6) 106.66(16) yes
S(2) Pt(1) C(7) 137.85(17) yes
C(4) Pt(1) C(5) 40.4(2) yes
C(4) Pt(1) C(6) 57.8(2) yes
C(4) Pt(1) C(7) 39.2(2) yes
C(5) Pt(1) C(6) 39.1(2) yes
C(5) Pt(1) C(7) 57.5(2) yes
C(6) Pt(1) C(7) 40.7(2) yes
Pt(1) S(1) C(1) 101.1(2) yes
Pt(1) S(2) C(2) 101.1(2) yes
C(1) S(3) C(3) 97.8(3) yes
C(2) S(4) C(3) 97.8(3) yes
S(1) C(1) S(3) 120.9(3) yes
S(1) C(1) C(2) 122.6(5) yes
S(3) C(1) C(2) 116.4(5) yes
S(2) C(2) S(4) 120.6(3) yes
S(2) C(2) C(1) 124.3(5) yes
S(4) C(2) C(1) 115.1(5) yes
S(3) C(3) S(4) 112.7(4) yes
S(3) C(3) S(5) 124.4(4) yes
S(4) C(3) S(5) 122.9(4) yes
Pt(1) C(4) C(5) 70.1(3) yes
Pt(1) C(4) C(7) 70.2(3) yes
Pt(1) C(4) C(8) 126.1(5) yes
C(5) C(4) C(7) 89.9(4) yes
C(5) C(4) C(8) 135.4(6) yes
C(7) C(4) C(8) 133.8(5) yes
Pt(1) C(5) C(4) 69.5(3) yes
Pt(1) C(5) C(6) 69.6(3) yes
Pt(1) C(5) C(9) 124.6(5) yes
C(4) C(5) C(6) 90.1(5) yes
C(4) C(5) C(9) 134.6(5) yes
C(6) C(5) C(9) 134.9(5) yes
Pt(1) C(6) C(5) 71.3(3) yes
Pt(1) C(6) C(7) 70.0(3) yes
Pt(1) C(6) C(10) 126.2(5) yes
C(5) C(6) C(7) 90.1(4) yes
C(5) C(6) C(10) 134.4(6) yes
C(7) C(6) C(10) 134.4(6) yes
Pt(1) C(7) C(4) 70.5(3) yes
Pt(1) C(7) C(6) 69.3(3) yes
Pt(1) C(7) C(11) 125.0(5) yes
C(4) C(7) C(6) 89.9(5) yes
C(4) C(7) C(11) 135.9(5) yes
C(6) C(7) C(11) 133.5(6) yes
C(4) C(8) H(1) 109.2 no
C(4) C(8) H(2) 108.9 no
C(4) C(8) H(3) 110.3 no
H(1) C(8) H(2) 109.5 no
H(1) C(8) H(3) 109.5 no
H(2) C(8) H(3) 109.5 no
C(5) C(9) H(4) 106.5 no
C(5) C(9) H(5) 112.1 no
C(5) C(9) H(6) 109.7 no
H(4) C(9) H(5) 109.5 no
H(4) C(9) H(6) 109.5 no
H(5) C(9) H(6) 109.5 no
C(6) C(10) H(7) 111.4 no
C(6) C(10) H(8) 110.1 no
C(6) C(10) H(9) 106.9 no
H(7) C(10) H(8) 109.5 no
H(7) C(10) H(9) 109.5 no
H(8) C(10) H(9) 109.5 no
C(7) C(11) H(10) 107.9 no
C(7) C(11) H(11) 109.8 no
C(7) C(11) H(12) 110.6 no
H(10) C(11) H(11) 109.5 no
H(10) C(11) H(12) 109.5 no
H(11) C(11) H(12) 109.5 no

loop_
_geom_bond_atom_site_label_1
_geom_bond_atom_site_label_2
_geom_bond_distance
_geom_bond_publ_flag
Pt(1) S(1) 2.2856(17) yes
Pt(1) S(2) 2.2793(19) yes
Pt(1) C(4) 2.146(6) yes
Pt(1) C(5) 2.155(6) yes
Pt(1) C(6) 2.132(6) yes
Pt(1) C(7) 2.143(7) yes
S(1) C(1) 1.737(7) yes
S(2) C(2) 1.719(7) yes
S(3) C(1) 1.732(7) yes
S(3) C(3) 1.707(7) yes
S(4) C(2) 1.741(7) yes
S(4) C(3) 1.724(8) yes
S(5) C(3) 1.653(8) yes
C(1) C(2) 1.347(8) yes
C(4) C(5) 1.487(8) yes
C(4) C(7) 1.440(9) yes
C(4) C(8) 1.483(9) yes
C(5) C(6) 1.435(9) yes
C(5) C(9) 1.467(10) yes
C(6) C(7) 1.486(8) yes
C(6) C(10) 1.482(9) yes
C(7) C(11) 1.467(10) yes
C(8) H(1) 0.950 no
C(8) H(2) 0.950 no
C(8) H(3) 0.950 no
C(9) H(4) 0.950 no
C(9) H(5) 0.950 no
C(9) H(6) 0.950 no
C(10) H(7) 0.950 no
C(10) H(8) 0.950 no
C(10) H(9) 0.950 no
C(11) H(10) 0.950 no
C(11) H(11) 0.950 no
C(11) H(12) 0.950 no

loop_
_geom_contact_atom_site_label_1
_geom_contact_atom_site_label_2
_geom_contact_distance
_geom_contact_site_symmetry_2
Pt(1) H(5) 3.362 2_645
S(1) H(3) 3.194 3_665
S(1) H(5) 3.200 2_645
S(1) H(10) 3.216 3_665
S(2) H(1) 3.499 2_645
S(2) H(2) 3.535 2_645
S(2) H(5) 3.512 2_645
S(2) H(7) 3.544 3_766
S(2) H(8) 3.347 3_766
S(2) H(9) 3.414 3_766
S(2) H(10) 3.419 1_655
S(2) H(11) 3.302 1_655
S(3) H(2) 3.007 3_665
S(3) H(3) 3.589 3_665
S(3) H(6) 3.478 3_765
S(3) H(8) 3.274 2_645
S(3) H(10) 3.413 3_665
S(4) H(2) 3.225 2_645
S(4) H(4) 3.537 2_745
S(4) H(6) 3.412 2_745
S(4) H(12) 3.538 1_655
S(5) H(1) 2.863 3_765
S(5) H(6) 3.254 3_765
S(5) H(7) 2.874 4_554
S(5) H(11) 2.939 2_645
S(5) H(12) 3.487 4_554
C(1) H(5) 3.174 2_645
C(2) H(5) 3.305 2_645
C(2) H(10) 3.525 1_655
C(3) H(8) 3.544 2_645
C(3) H(11) 3.470 2_645
C(8) H(4) 3.052 4_464
C(8) H(8) 2.975 4_464
C(9) H(3) 3.284 4_565
C(9) H(12) 3.347 2_655
C(10) H(1) 3.433 4_565
C(10) H(2) 3.297 4_565
C(10) H(9) 3.334 3_766
H(1) S(2) 3.499 2_655
H(1) S(5) 2.863 3_765
H(1) C(10) 3.433 4_464
H(1) H(4) 2.904 4_464
H(1) H(8) 2.839 4_464
H(1) H(9) 3.172 4_464
H(2) S(2) 3.535 2_655
H(2) S(3) 3.007 3_665
H(2) S(4) 3.225 2_655
H(2) C(10) 3.297 4_464
H(2) H(4) 3.300 4_464
H(2) H(8) 2.413 4_464
H(2) H(9) 3.463 4_464
H(3) S(1) 3.194 3_665
H(3) S(3) 3.589 3_665
H(3) C(9) 3.284 4_464
H(3) H(4) 2.504 4_464
H(3) H(5) 3.267 4_464
H(3) H(8) 3.243 4_464
H(4) S(4) 3.537 2_755
H(4) C(8) 3.052 4_565
H(4) H(1) 2.904 4_565
H(4) H(2) 3.300 4_565
H(4) H(3) 2.504 4_565
H(5) Pt(1) 3.362 2_655
H(5) S(1) 3.200 2_655
H(5) S(2) 3.512 2_655
H(5) C(1) 3.174 2_655
H(5) C(2) 3.305 2_655
H(5) H(3) 3.267 4_565
H(5) H(12) 2.867 2_655
H(6) S(3) 3.478 3_765
H(6) S(4) 3.412 2_755
H(6) S(5) 3.254 3_765
H(6) H(12) 3.047 2_655
H(7) S(2) 3.544 3_766
H(7) S(5) 2.874 4_455
H(7) H(9) 3.437 3_766
H(7) H(11) 3.106 3_666
H(8) S(2) 3.347 3_766
H(8) S(3) 3.274 2_655
H(8) C(3) 3.544 2_655
H(8) C(8) 2.975 4_565
H(8) H(1) 2.839 4_565
H(8) H(2) 2.413 4_565
H(8) H(3) 3.243 4_565
H(9) S(2) 3.414 3_766
H(9) C(10) 3.334 3_766
H(9) H(1) 3.172 4_565
H(9) H(2) 3.463 4_565
H(9) H(7) 3.437 3_766
H(9) H(9) 2.486 3_766
H(10) S(1) 3.216 3_665
H(10) S(2) 3.419 1_455
H(10) S(3) 3.413 3_665
H(10) C(2) 3.525 1_455
H(11) S(2) 3.302 1_455
H(11) S(5) 2.939 2_655
H(11) C(3) 3.470 2_655
H(11) H(7) 3.106 3_666
H(12) S(4) 3.538 1_455
H(12) S(5) 3.487 4_455
H(12) C(9) 3.347 2_645
H(12) H(5) 2.867 2_645
H(12) H(6) 3.047 2_645

loop_
_geom_torsion_atom_site_label_1
_geom_torsion_atom_site_label_2
_geom_torsion_atom_site_label_3
_geom_torsion_atom_site_label_4
_geom_torsion
S(1) Pt(1) S(2) C(2) -3.5(2)
S(2) Pt(1) S(1) C(1) 3.6(2)
S(1) Pt(1) C(4) C(5) -150.1(3)
S(1) Pt(1) C(4) C(7) 112.6(3)
S(1) Pt(1) C(4) C(8) -17.8(6)
C(4) Pt(1) S(1) C(1) 174.5(3)
S(1) Pt(1) C(5) C(4) 47.8(5)
S(1) Pt(1) C(5) C(6) 145.9(2)
S(1) Pt(1) C(5) C(9) -83.0(5)
C(5) Pt(1) S(1) C(1) 144.2(3)
S(1) Pt(1) C(6) C(5) -101.1(5)
S(1) Pt(1) C(6) C(7) -4.0(6)
S(1) Pt(1) C(6) C(10) 127.0(5)
C(6) Pt(1) S(1) C(1) -141.3(5)
S(1) Pt(1) C(7) C(4) -84.0(3)
S(1) Pt(1) C(7) C(6) 178.4(2)
S(1) Pt(1) C(7) C(11) 49.0(6)
C(7) Pt(1) S(1) C(1) -144.2(3)
S(2) Pt(1) C(4) C(5) 3.1(7)
S(2) Pt(1) C(4) C(7) -94.2(5)
S(2) Pt(1) C(4) C(8) 135.4(5)
C(4) Pt(1) S(2) C(2) -158.1(5)
S(2) Pt(1) C(5) C(4) -178.7(3)
S(2) Pt(1) C(5) C(6) -80.6(3)
S(2) Pt(1) C(5) C(9) 50.5(5)
C(5) Pt(1) S(2) C(2) -155.7(3)
S(2) Pt(1) C(6) C(5) 115.8(3)
S(2) Pt(1) C(6) C(7) -147.0(3)
S(2) Pt(1) C(6) C(10) -16.0(6)
C(6) Pt(1) S(2) C(2) 163.8(3)
S(2) Pt(1) C(7) C(4) 148.6(2)
S(2) Pt(1) C(7) C(6) 51.0(4)
S(2) Pt(1) C(7) C(11) -78.3(5)
C(7) Pt(1) S(2) C(2) 131.8(3)
C(4) Pt(1) C(5) C(6) 98.1(5)
C(4) Pt(1) C(5) C(9) -130.7(7)
C(5) Pt(1) C(4) C(7) -97.3(4)
C(5) Pt(1) C(4) C(8) 132.3(7)
C(4) Pt(1) C(6) C(5) -49.3(3)
C(4) Pt(1) C(6) C(7) 47.8(3)
C(4) Pt(1) C(6) C(10) 178.8(7)
C(6) Pt(1) C(4) C(5) 47.5(3)
C(6) Pt(1) C(4) C(7) -49.8(3)
C(6) Pt(1) C(4) C(8) 179.8(4)
C(4) Pt(1) C(7) C(6) -97.6(4)
C(4) Pt(1) C(7) C(11) 133.1(7)
C(7) Pt(1) C(4) C(5) 97.3(4)
C(7) Pt(1) C(4) C(8) -130.4(7)
C(5) Pt(1) C(6) C(7) 97.2(4)
C(5) Pt(1) C(6) C(10) -131.9(7)
C(6) Pt(1) C(5) C(4) -98.1(5)
C(6) Pt(1) C(5) C(9) 131.1(6)
C(5) Pt(1) C(7) C(4) 49.7(3)
C(5) Pt(1) C(7) C(6) -47.9(3)
C(5) Pt(1) C(7) C(11) -177.2(6)
C(7) Pt(1) C(5) C(4) -48.1(3)
C(7) Pt(1) C(5) C(6) 50.1(3)
C(7) Pt(1) C(5) C(9) -178.8(6)
C(6) Pt(1) C(7) C(4) 97.6(4)
C(6) Pt(1) C(7) C(11) -129.3(7)
C(7) Pt(1) C(6) C(5) -97.2(4)
C(7) Pt(1) C(6) C(10) 131.0(7)
Pt(1) S(1) C(1) S(3) 173.7(3)
Pt(1) S(1) C(1) C(2) -3.1(6)
Pt(1) S(2) C(2) S(4) -173.7(3)
Pt(1) S(2) C(2) C(1) 2.8(7)
C(1) S(3) C(3) S(4) -3.7(5)
C(1) S(3) C(3) S(5) 174.5(5)
C(3) S(3) C(1) S(1) -174.7(4)
C(3) S(3) C(1) C(2) 2.3(6)
C(2) S(4) C(3) S(3) 3.7(5)
C(2) S(4) C(3) S(5) -174.6(5)
C(3) S(4) C(2) S(2) 174.6(5)
C(3) S(4) C(2) C(1) -2.2(6)
S(1) C(1) C(2) S(2) 0.2(7)
S(1) C(1) C(2) S(4) 176.9(4)
S(3) C(1) C(2) S(2) -176.7(4)
S(3) C(1) C(2) S(4) -0.1(6)
Pt(1) C(4) C(5) C(6) -68.1(3)
Pt(1) C(4) C(5) C(9) 118.9(8)
Pt(1) C(4) C(7) C(6) 68.0(3)
Pt(1) C(4) C(7) C(11) -120.6(9)
C(5) C(4) C(7) Pt(1) -68.8(3)
C(5) C(4) C(7) C(6) -0.9(5)
C(5) C(4) C(7) C(11) 170.6(8)
C(7) C(4) C(5) Pt(1) 69.0(3)
C(7) C(4) C(5) C(6) 0.9(5)
C(7) C(4) C(5) C(9) -172.2(8)
C(8) C(4) C(5) Pt(1) -121.6(8)
C(8) C(4) C(5) C(6) 170.3(8)
C(8) C(4) C(5) C(9) -2.8(14)
C(8) C(4) C(7) Pt(1) 121.5(8)
C(8) C(4) C(7) C(6) -170.5(8)
C(8) C(4) C(7) C(11) 0.9(14)
Pt(1) C(5) C(6) C(7) -68.9(3)
Pt(1) C(5) C(6) C(10) 122.8(8)
C(4) C(5) C(6) Pt(1) 68.0(3)
C(4) C(5) C(6) C(7) -0.9(5)
C(4) C(5) C(6) C(10) -169.3(8)
C(9) C(5) C(6) Pt(1) -119.0(8)
C(9) C(5) C(6) C(7) 172.2(8)
C(9) C(5) C(6) C(10) 3.8(14)
Pt(1) C(6) C(7) C(4) -69.1(3)
Pt(1) C(6) C(7) C(11) 119.1(8)
C(5) C(6) C(7) Pt(1) 70.0(3)
C(5) C(6) C(7) C(4) 0.9(5)
C(5) C(6) C(7) C(11) -170.9(8)
C(10) C(6) C(7) Pt(1) -121.6(8)
C(10) C(6) C(7) C(4) 169.3(8)
C(10) C(6) C(7) C(11) -2.5(14)
